data_7025128
loop_
_publ_author_name
'Albor\'es, Pablo'
'Rentschler, Eva'

_publ_section_title
;
 Rational design of covalently bridged [FeIII2MIIO] clusters
;
_journal_issue 20
_journal_name_full 'Dalton Transactions'
_journal_page_first 5005
_journal_paper_doi 10.1039/b925214b
_journal_volume 39
_journal_year 2010
_chemical_formula_sum 'C72 H124 Co2 Fe4 N6 O28'
_chemical_formula_weight 1863.03
_chemical_name_systematic
;
?
;
_space_group_IT_number 2
_symmetry_cell_setting triclinic
_symmetry_space_group_name_Hall '-P 1'
_symmetry_space_group_name_H-M 'P -1'
_atom_sites_solution_hydrogens geom
_atom_sites_solution_primary direct
_atom_sites_solution_secondary difmap
_audit_creation_method SHELXL-97
_cell_angle_alpha 109.112(2)
_cell_angle_beta 105.071(3)
_cell_angle_gamma 107.185(3)
_cell_formula_units_Z 1
_cell_length_a 11.8218(10)
_cell_length_b 13.6367(12)
_cell_length_c 18.0729(16)
_cell_measurement_temperature 173(2)
_cell_volume 2415.9(4)
_computing_structure_refinement 'SHELXL-97 (Sheldrick, 1997)'
_diffrn_ambient_temperature 173(2)
_diffrn_measured_fraction_theta_full 0.971
_diffrn_measured_fraction_theta_max 0.971
_diffrn_radiation_monochromator graphite
_diffrn_radiation_source 'fine-focus sealed tube'
_diffrn_radiation_type MoK\a
_diffrn_radiation_wavelength 0.71069
_diffrn_reflns_av_R_equivalents 0.1106
_diffrn_reflns_av_sigmaI/netI 0.1642
_diffrn_reflns_limit_h_max 14
_diffrn_reflns_limit_h_min -14
_diffrn_reflns_limit_k_max 17
_diffrn_reflns_limit_k_min -17
_diffrn_reflns_limit_l_max 22
_diffrn_reflns_limit_l_min -22
_diffrn_reflns_number 25041
_diffrn_reflns_theta_full 26.73
_diffrn_reflns_theta_max 26.73
_diffrn_reflns_theta_min 1.30
_exptl_absorpt_coefficient_mu 0.990
_exptl_absorpt_correction_T_max 0.9805
_exptl_absorpt_correction_T_min 0.8491
_exptl_absorpt_correction_type multi-scan
_exptl_absorpt_process_details
;
[c.f. r.h. blessing, acta cryst. (1995), a51, 33-38]
;
_exptl_crystal_density_diffrn 1.281
_exptl_crystal_density_method 'not measured'
_exptl_crystal_F_000 980
_exptl_crystal_size_max 0.20
_exptl_crystal_size_mid 0.13
_exptl_crystal_size_min 0.02
_refine_diff_density_max 0.696
_refine_diff_density_min -0.420
_refine_diff_density_rms 0.101
_refine_ls_extinction_method none
_refine_ls_goodness_of_fit_ref 0.943
_refine_ls_hydrogen_treatment mixed
_refine_ls_matrix_type full
_refine_ls_number_parameters 542
_refine_ls_number_reflns 9958
_refine_ls_number_restraints 12
_refine_ls_restrained_S_all 0.943
_refine_ls_R_factor_all 0.1514
_refine_ls_R_factor_gt 0.0629
_refine_ls_shift/su_max 0.001
_refine_ls_shift/su_mean 0.000
_refine_ls_structure_factor_coef Fsqd
_refine_ls_weighting_details 'calc w=1/[\s^2^(Fo^2^)+(0.0541P)^2^+0.0000P] where P=(Fo^2^+2Fc^2^)/3'
_refine_ls_weighting_scheme calc
_refine_ls_wR_factor_gt 0.1206
_refine_ls_wR_factor_ref 0.1555
_reflns_number_gt 4954
_reflns_number_total 9958
_reflns_threshold_expression >2sigma(I)
_cod_data_source_file b925214b.txt
_cod_data_source_block pa_396_0m
_cod_original_cell_volume 2415.9(6)
_cod_original_sg_symbol_H-M P-1
_cod_database_code 7025128

loop_
_symmetry_equiv_pos_as_xyz
'x, y, z'
'-x, -y, -z'

loop_
_atom_site_label
_atom_site_type_symbol
_atom_site_fract_x
_atom_site_fract_y
_atom_site_fract_z
_atom_site_U_iso_or_equiv
_atom_site_adp_type
_atom_site_occupancy
_atom_site_symmetry_multiplicity
_atom_site_calc_flag
_atom_site_refinement_flags
_atom_site_disorder_assembly
_atom_site_disorder_group
Fe2 Fe 0.38595(7) 0.31755(6) 0.33600(5) 0.0239(2) Uani 1 1 d . . .
Co1 Co 0.23836(7) 0.10285(6) 0.14717(5) 0.0263(2) Uani 1 1 d . . .
Fe1 Fe 0.25317(7) 0.06687(7) 0.32301(5) 0.0253(2) Uani 1 1 d . . .
O1 O 0.5228(3) 0.3013(3) 0.4220(2) 0.0272(9) Uani 1 1 d . . .
O2 O 0.1611(3) 0.1537(3) 0.3831(2) 0.0320(10) Uani 1 1 d . . .
O3 O 0.5030(3) 0.3325(3) 0.2735(2) 0.0304(9) Uani 1 1 d . . .
O4 O 0.4246(3) 0.1684(3) 0.1557(2) 0.0330(10) Uani 1 1 d . . .
O5 O 0.3323(4) -0.0312(3) 0.2671(2) 0.0327(10) Uani 1 1 d . . .
O6 O 0.0696(4) -0.0597(3) 0.2389(2) 0.0354(10) Uani 1 1 d . . .
O7 O 0.1625(4) -0.0650(3) 0.3580(2) 0.0331(10) Uani 1 1 d . . .
O8 O 0.2205(4) 0.2460(3) 0.1368(2) 0.0349(10) Uani 1 1 d . . .
O9 O 0.2801(3) 0.3760(3) 0.2698(2) 0.0305(9) Uani 1 1 d . . .
O10 O 0.4092(3) 0.1435(3) 0.4293(2) 0.0290(9) Uani 1 1 d . . .
O11 O 0.2546(4) -0.0468(3) 0.1352(2) 0.0346(10) Uani 1 1 d . . .
N2 N 0.0302(4) 0.0456(4) 0.1110(3) 0.0240(10) Uani 1 1 d . . .
O12 O 0.4992(4) 0.4948(3) 0.4166(2) 0.0318(10) Uani 1 1 d D . .
O13 O 0.2881(3) 0.3339(3) 0.4155(2) 0.0270(9) Uani 1 1 d . . .
O14 O 0.2821(3) 0.1637(3) 0.2725(2) 0.0250(9) Uani 1 1 d . . .
N1 N 0.1630(4) 0.0272(4) 0.0115(3) 0.0251(11) Uani 1 1 d . . .
C1 C 0.6259(6) 0.3144(5) 0.1884(4) 0.0419(16) Uani 1 1 d D . .
C2 C -0.0363(5) 0.0058(4) 0.0280(3) 0.0218(12) Uani 1 1 d . . .
C3 C 0.2281(6) 0.0147(5) -0.0397(4) 0.0341(15) Uani 1 1 d . . .
H3 H 0.3184 0.0371 -0.0149 0.041 Uiso 1 1 calc R . .
C4 C 0.0693(6) -0.1086(5) 0.2879(4) 0.0325(14) Uani 1 1 d . B .
C5 C 0.1680(5) -0.0292(5) -0.1260(3) 0.0320(14) Uani 1 1 d . . .
H5 H 0.2145 -0.0395 -0.1614 0.038 Uiso 1 1 calc R . .
C6 C 0.2289(5) 0.3368(5) 0.1900(4) 0.0305(14) Uani 1 1 d . C .
C7 C 0.5133(5) 0.2263(5) 0.4479(3) 0.0271(13) Uani 1 1 d . . .
C8 C 0.6369(5) 0.2294(5) 0.5050(4) 0.0339(14) Uani 1 1 d . . .
C9 C 0.5081(5) 0.2671(5) 0.2078(4) 0.0289(13) Uani 1 1 d . A .
C10 C 0.3824(6) -0.1483(5) 0.1604(4) 0.0388(16) Uani 1 1 d . . .
C11 C -0.0468(6) -0.2195(6) 0.2589(4) 0.0474(18) Uani 1 1 d D . .
C12 C 0.1701(7) 0.4053(6) 0.1537(4) 0.0472(18) Uani 1 1 d D . .
C13 C 0.1880(5) 0.2591(5) 0.4092(3) 0.0282(13) Uani 1 1 d . . .
C1S C 0.6650(7) 0.7688(6) 0.4005(4) 0.0468(18) Uani 1 1 d . . .
C14 C 0.0870(6) 0.2984(5) 0.4319(4) 0.0442(17) Uani 1 1 d . . .
C15 C -0.0368(6) 0.0585(5) 0.1604(4) 0.0313(14) Uani 1 1 d . . .
H15 H 0.0067 0.0884 0.2204 0.038 Uiso 1 1 calc R . .
C16A C 0.7375(10) 0.4152(11) 0.2653(8) 0.074(4) Uani 0.606(8) 1 d PD A 1
H16A H 0.7073 0.4721 0.2912 0.111 Uiso 0.606(8) 1 calc PR A 1
H16B H 0.8046 0.4494 0.2476 0.111 Uiso 0.606(8) 1 calc PR A 1
H16C H 0.7729 0.3894 0.3069 0.111 Uiso 0.606(8) 1 calc PR A 1
C29A C 0.5795(16) 0.3569(16) 0.1198(11) 0.109(6) Uani 0.606(8) 1 d PD A 1
H29A H 0.5555 0.4191 0.1444 0.164 Uiso 0.606(8) 1 calc PR A 1
H29B H 0.5046 0.2936 0.0702 0.164 Uiso 0.606(8) 1 calc PR A 1
H29C H 0.6494 0.3843 0.1020 0.164 Uiso 0.606(8) 1 calc PR A 1
C32A C 0.6683(18) 0.2218(13) 0.1480(12) 0.086(7) Uani 0.606(8) 1 d PD A 1
H32A H 0.5945 0.1575 0.0983 0.129 Uiso 0.606(8) 1 calc PR A 1
H32B H 0.7011 0.1953 0.1898 0.129 Uiso 0.606(8) 1 calc PR A 1
H32C H 0.7365 0.2532 0.1301 0.129 Uiso 0.606(8) 1 calc PR A 1
C16B C 0.7372(15) 0.3263(19) 0.2628(11) 0.074(4) Uani 0.394(8) 1 d PD A 2
H16D H 0.7431 0.3800 0.3169 0.111 Uiso 0.394(8) 1 calc PR A 2
H16E H 0.8184 0.3549 0.2560 0.111 Uiso 0.394(8) 1 calc PR A 2
H16F H 0.7209 0.2516 0.2630 0.111 Uiso 0.394(8) 1 calc PR A 2
C29B C 0.642(3) 0.4332(17) 0.1943(19) 0.109(6) Uani 0.394(8) 1 d PD A 2
H29D H 0.6552 0.4833 0.2520 0.164 Uiso 0.394(8) 1 calc PR A 2
H29E H 0.5637 0.4262 0.1530 0.164 Uiso 0.394(8) 1 calc PR A 2
H29F H 0.7160 0.4657 0.1818 0.164 Uiso 0.394(8) 1 calc PR A 2
C32B C 0.614(3) 0.235(2) 0.1027(13) 0.086(7) Uani 0.394(8) 1 d PD A 2
H32D H 0.6905 0.2683 0.0926 0.129 Uiso 0.394(8) 1 calc PR A 2
H32E H 0.5371 0.2240 0.0578 0.129 Uiso 0.394(8) 1 calc PR A 2
H32F H 0.6058 0.1611 0.1022 0.129 Uiso 0.394(8) 1 calc PR A 2
C26A C -0.006(5) -0.292(5) 0.301(4) 0.072(4) Uani 0.148(15) 1 d PD B 1
H26D H 0.0030 -0.2611 0.3603 0.109 Uiso 0.148(15) 1 calc PR B 1
H26E H 0.0759 -0.2913 0.2987 0.109 Uiso 0.148(15) 1 calc PR B 1
H26F H -0.0725 -0.3712 0.2699 0.109 Uiso 0.148(15) 1 calc PR B 1
C28A C -0.0469(14) -0.3095(10) 0.1833(9) 0.116(7) Uani 0.852(15) 1 d PD B 1
H28A H 0.0336 -0.3188 0.1999 0.174 Uiso 0.852(15) 1 calc PR B 1
H28B H -0.0543 -0.2860 0.1372 0.174 Uiso 0.852(15) 1 calc PR B 1
H28C H -0.1201 -0.3821 0.1638 0.174 Uiso 0.852(15) 1 calc PR B 1
C31A C -0.141(5) -0.181(5) 0.290(5) 0.096(5) Uani 0.148(15) 1 d PD B 1
H31D H -0.0973 -0.1280 0.3511 0.144 Uiso 0.148(15) 1 calc PR B 1
H31E H -0.2139 -0.2472 0.2813 0.144 Uiso 0.148(15) 1 calc PR B 1
H31F H -0.1729 -0.1417 0.2583 0.144 Uiso 0.148(15) 1 calc PR B 1
C26B C -0.0459(10) -0.2465(10) 0.3346(6) 0.072(4) Uani 0.852(15) 1 d PD B 2
H26A H -0.0563 -0.1869 0.3769 0.109 Uiso 0.852(15) 1 calc PR B 2
H26B H 0.0362 -0.2493 0.3605 0.109 Uiso 0.852(15) 1 calc PR B 2
H26C H -0.1170 -0.3205 0.3150 0.109 Uiso 0.852(15) 1 calc PR B 2
C28B C 0.005(8) -0.304(7) 0.221(6) 0.116(7) Uani 0.148(15) 1 d PD B 2
H28D H 0.0869 -0.2879 0.2631 0.174 Uiso 0.148(15) 1 calc PR B 2
H28E H 0.0179 -0.2966 0.1709 0.174 Uiso 0.148(15) 1 calc PR B 2
H28F H -0.0573 -0.3816 0.2029 0.174 Uiso 0.148(15) 1 calc PR B 2
C31B C -0.1731(8) -0.2076(10) 0.2251(10) 0.096(5) Uani 0.852(15) 1 d PD B 2
H31A H -0.1736 -0.1425 0.2690 0.144 Uiso 0.852(15) 1 calc PR B 2
H31B H -0.2464 -0.2775 0.2107 0.144 Uiso 0.852(15) 1 calc PR B 2
H31C H -0.1798 -0.1950 0.1741 0.144 Uiso 0.852(15) 1 calc PR B 2
C30A C 0.239(3) 0.5322(12) 0.2097(16) 0.125(14) Uani 0.594(10) 1 d PD C 1
H30A H 0.1977 0.5718 0.1833 0.187 Uiso 0.594(10) 1 calc PR C 1
H30B H 0.3294 0.5589 0.2166 0.187 Uiso 0.594(10) 1 calc PR C 1
H30C H 0.2347 0.5485 0.2657 0.187 Uiso 0.594(10) 1 calc PR C 1
C33A C 0.0341(15) 0.3740(19) 0.1570(16) 0.130(8) Uani 0.594(10) 1 d PD C 1
H33A H -0.0185 0.2919 0.1220 0.194 Uiso 0.594(10) 1 calc PR C 1
H33B H -0.0076 0.4167 0.1350 0.194 Uiso 0.594(10) 1 calc PR C 1
H33C H 0.0431 0.3937 0.2161 0.194 Uiso 0.594(10) 1 calc PR C 1
C35A C 0.160(3) 0.3797(19) 0.0632(10) 0.139(10) Uani 0.594(10) 1 d PD C 1
H35A H 0.1178 0.2969 0.0279 0.208 Uiso 0.594(10) 1 calc PR C 1
H35B H 0.2469 0.4097 0.0638 0.208 Uiso 0.594(10) 1 calc PR C 1
H35C H 0.1098 0.4159 0.0397 0.208 Uiso 0.594(10) 1 calc PR C 1
C30B C 0.175(6) 0.505(2) 0.223(2) 0.125(14) Uani 0.406(10) 1 d PD C 2
H30D H 0.1368 0.5474 0.1983 0.187 Uiso 0.406(10) 1 calc PR C 2
H30E H 0.2643 0.5546 0.2626 0.187 Uiso 0.406(10) 1 calc PR C 2
H30F H 0.1255 0.4773 0.2538 0.187 Uiso 0.406(10) 1 calc PR C 2
C33B C 0.039(2) 0.326(2) 0.0796(18) 0.130(8) Uani 0.406(10) 1 d PD C 2
H33D H 0.0481 0.2638 0.0384 0.194 Uiso 0.406(10) 1 calc PR C 2
H33E H 0.0084 0.3688 0.0517 0.194 Uiso 0.406(10) 1 calc PR C 2
H33F H -0.0229 0.2934 0.1015 0.194 Uiso 0.406(10) 1 calc PR C 2
C35B C 0.268(2) 0.460(2) 0.1211(17) 0.139(10) Uani 0.406(10) 1 d PD C 2
H35D H 0.2704 0.4005 0.0742 0.208 Uiso 0.406(10) 1 calc PR C 2
H35E H 0.3536 0.5038 0.1676 0.208 Uiso 0.406(10) 1 calc PR C 2
H35F H 0.2417 0.5118 0.1007 0.208 Uiso 0.406(10) 1 calc PR C 2
C17 C 0.4395(8) -0.1806(7) 0.2290(5) 0.072(2) Uani 1 1 d . . .
H17A H 0.3707 -0.2232 0.2418 0.108 Uiso 1 1 calc R . .
H17B H 0.5018 -0.1113 0.2806 0.108 Uiso 1 1 calc R . .
H17C H 0.4832 -0.2283 0.2090 0.108 Uiso 1 1 calc R . .
C18 C 0.3165(5) -0.0694(5) 0.1895(4) 0.0307(14) Uani 1 1 d . . .
C19 C 0.6161(6) 0.1988(6) 0.5758(4) 0.0528(19) Uani 1 1 d . . .
H19A H 0.5433 0.1242 0.5508 0.079 Uiso 1 1 calc R . .
H19B H 0.5976 0.2569 0.6133 0.079 Uiso 1 1 calc R . .
H19C H 0.6941 0.1959 0.6090 0.079 Uiso 1 1 calc R . .
C20 C 0.1514(6) 0.4011(6) 0.5207(4) 0.0522(19) Uani 1 1 d . . .
H20A H 0.0861 0.4247 0.5347 0.078 Uiso 1 1 calc R . .
H20B H 0.2169 0.4646 0.5203 0.078 Uiso 1 1 calc R . .
H20C H 0.1922 0.3792 0.5634 0.078 Uiso 1 1 calc R . .
C21 C 0.7496(6) 0.3441(5) 0.5403(4) 0.0509(19) Uani 1 1 d . . .
H21A H 0.8270 0.3439 0.5768 0.076 Uiso 1 1 calc R . .
H21B H 0.7300 0.4046 0.5739 0.076 Uiso 1 1 calc R . .
H21C H 0.7647 0.3581 0.4931 0.076 Uiso 1 1 calc R . .
N1S N 0.6088(6) 0.6740(5) 0.3705(4) 0.0633(18) Uani 1 1 d . . .
C22 C 0.6625(6) 0.1353(5) 0.4459(4) 0.055(2) Uani 1 1 d . . .
H22A H 0.5899 0.0612 0.4236 0.082 Uiso 1 1 calc R . .
H22B H 0.7417 0.1333 0.4781 0.082 Uiso 1 1 calc R . .
H22C H 0.6720 0.1517 0.3984 0.082 Uiso 1 1 calc R . .
C2S C 0.7365(7) 0.8924(5) 0.4406(4) 0.0542(19) Uani 1 1 d . . .
H2S1 H 0.6998 0.9277 0.4789 0.081 Uiso 1 1 calc R . .
H2S2 H 0.7308 0.9199 0.3966 0.081 Uiso 1 1 calc R . .
H2S3 H 0.8271 0.9128 0.4733 0.081 Uiso 1 1 calc R . .
C23 C -0.0212(7) 0.2015(6) 0.4286(6) 0.086(3) Uani 1 1 d . . .
H23A H -0.0839 0.2287 0.4436 0.129 Uiso 1 1 calc R . .
H23B H 0.0142 0.1744 0.4693 0.129 Uiso 1 1 calc R . .
H23C H -0.0638 0.1387 0.3710 0.129 Uiso 1 1 calc R . .
C24 C 0.2824(7) -0.2560(6) 0.0810(5) 0.071(2) Uani 1 1 d . . .
H24A H 0.2146 -0.2972 0.0953 0.106 Uiso 1 1 calc R . .
H24B H 0.3239 -0.3051 0.0597 0.106 Uiso 1 1 calc R . .
H24C H 0.2443 -0.2349 0.0369 0.106 Uiso 1 1 calc R . .
C25 C 0.4884(8) -0.0839(7) 0.1397(6) 0.087(3) Uani 1 1 d . . .
H25A H 0.5318 -0.1321 0.1203 0.131 Uiso 1 1 calc R . .
H25B H 0.5508 -0.0141 0.1909 0.131 Uiso 1 1 calc R . .
H25C H 0.4511 -0.0640 0.0947 0.131 Uiso 1 1 calc R . .
C27 C 0.0341(7) 0.3380(6) 0.3649(5) 0.063(2) Uani 1 1 d . . .
H27A H -0.0316 0.3635 0.3762 0.095 Uiso 1 1 calc R . .
H27B H -0.0044 0.2744 0.3078 0.095 Uiso 1 1 calc R . .
H27C H 0.1046 0.4013 0.3681 0.095 Uiso 1 1 calc R . .
H12A H 0.562(4) 0.527(5) 0.464(2) 0.076 Uiso 1 1 d D . .
H12B H 0.524(7) 0.533(5) 0.391(4) 0.076 Uiso 1 1 d D . .

loop_
_atom_site_aniso_label
_atom_site_aniso_U_11
_atom_site_aniso_U_22
_atom_site_aniso_U_33
_atom_site_aniso_U_23
_atom_site_aniso_U_13
_atom_site_aniso_U_12
Fe2 0.0236(4) 0.0248(5) 0.0200(4) 0.0079(4) 0.0086(4) 0.0080(4)
Co1 0.0269(4) 0.0279(4) 0.0190(4) 0.0076(3) 0.0075(3) 0.0092(4)
Fe1 0.0242(5) 0.0260(5) 0.0216(4) 0.0093(4) 0.0087(4) 0.0071(4)
O1 0.027(2) 0.031(2) 0.024(2) 0.0131(18) 0.0097(17) 0.0117(18)
O2 0.029(2) 0.024(2) 0.040(2) 0.0109(19) 0.0174(19) 0.0067(18)
O3 0.032(2) 0.029(2) 0.025(2) 0.0064(18) 0.0161(19) 0.0082(19)
O4 0.026(2) 0.026(2) 0.031(2) 0.0018(19) 0.0089(19) 0.0046(19)
O5 0.037(2) 0.036(2) 0.026(2) 0.0140(19) 0.0132(19) 0.016(2)
O6 0.033(2) 0.033(2) 0.030(2) 0.012(2) 0.0082(19) 0.0059(19)
O7 0.032(2) 0.033(2) 0.028(2) 0.0126(19) 0.011(2) 0.0081(19)
O8 0.045(3) 0.031(2) 0.022(2) 0.0112(19) 0.0070(19) 0.014(2)
O9 0.033(2) 0.032(2) 0.023(2) 0.0106(18) 0.0069(19) 0.0144(19)
O10 0.026(2) 0.034(2) 0.024(2) 0.0129(18) 0.0089(18) 0.0082(19)
O11 0.045(3) 0.035(2) 0.027(2) 0.017(2) 0.013(2) 0.019(2)
N2 0.028(3) 0.026(3) 0.016(2) 0.008(2) 0.011(2) 0.009(2)
O12 0.032(2) 0.028(2) 0.022(2) 0.0026(19) 0.0082(18) 0.006(2)
O13 0.026(2) 0.027(2) 0.028(2) 0.0092(18) 0.0144(18) 0.0113(18)
O14 0.029(2) 0.025(2) 0.021(2) 0.0095(17) 0.0102(17) 0.0113(17)
N1 0.025(3) 0.027(3) 0.023(3) 0.012(2) 0.008(2) 0.010(2)
C1 0.037(4) 0.045(4) 0.038(4) 0.015(3) 0.021(3) 0.009(3)
C2 0.028(3) 0.019(3) 0.016(3) 0.006(2) 0.008(2) 0.008(2)
C3 0.030(3) 0.037(4) 0.038(4) 0.019(3) 0.018(3) 0.011(3)
C4 0.037(4) 0.024(3) 0.032(4) 0.009(3) 0.013(3) 0.009(3)
C5 0.029(3) 0.043(4) 0.021(3) 0.010(3) 0.011(3) 0.016(3)
C6 0.026(3) 0.030(4) 0.030(4) 0.013(3) 0.007(3) 0.007(3)
C7 0.024(3) 0.033(3) 0.019(3) 0.008(3) 0.008(2) 0.009(3)
C8 0.030(3) 0.035(4) 0.037(4) 0.018(3) 0.012(3) 0.013(3)
C9 0.030(3) 0.033(4) 0.028(3) 0.015(3) 0.014(3) 0.015(3)
C10 0.054(4) 0.036(4) 0.039(4) 0.019(3) 0.023(3) 0.026(3)
C11 0.036(4) 0.040(4) 0.056(5) 0.025(4) 0.015(3) 0.002(3)
C12 0.067(5) 0.042(4) 0.036(4) 0.023(3) 0.011(4) 0.027(4)
C13 0.025(3) 0.037(4) 0.025(3) 0.013(3) 0.013(3) 0.014(3)
C1S 0.051(5) 0.053(5) 0.053(5) 0.032(4) 0.031(4) 0.022(4)
C14 0.029(4) 0.043(4) 0.062(5) 0.017(4) 0.025(3) 0.019(3)
C15 0.044(4) 0.031(3) 0.022(3) 0.012(3) 0.014(3) 0.018(3)
C16A 0.034(6) 0.065(8) 0.082(8) 0.002(8) 0.029(6) -0.004(7)
C29A 0.119(15) 0.122(15) 0.120(14) 0.083(12) 0.087(14) 0.027(12)
C32A 0.083(16) 0.048(7) 0.131(17) 0.017(10) 0.086(14) 0.021(8)
C16B 0.034(6) 0.065(8) 0.082(8) 0.002(8) 0.029(6) -0.004(7)
C29B 0.119(15) 0.122(15) 0.120(14) 0.083(12) 0.087(14) 0.027(12)
C32B 0.083(16) 0.048(7) 0.131(17) 0.017(10) 0.086(14) 0.021(8)
C26A 0.060(7) 0.072(8) 0.069(7) 0.047(6) 0.020(5) -0.007(5)
C28A 0.134(14) 0.032(5) 0.096(13) -0.027(7) 0.065(10) -0.030(7)
C31A 0.033(6) 0.111(9) 0.129(12) 0.079(10) 0.013(7) -0.002(6)
C26B 0.060(7) 0.072(8) 0.069(7) 0.047(6) 0.020(5) -0.007(5)
C28B 0.134(14) 0.032(5) 0.096(13) -0.027(7) 0.065(10) -0.030(7)
C31B 0.033(6) 0.111(9) 0.129(12) 0.079(10) 0.013(7) -0.002(6)
C30A 0.19(4) 0.055(10) 0.087(12) 0.039(9) -0.012(13) 0.045(16)
C33A 0.100(10) 0.166(19) 0.21(2) 0.14(2) 0.064(15) 0.098(12)
C35A 0.30(3) 0.18(2) 0.061(10) 0.089(13) 0.094(15) 0.21(2)
C30B 0.19(4) 0.055(10) 0.087(12) 0.039(9) -0.012(13) 0.045(16)
C33B 0.100(10) 0.166(19) 0.21(2) 0.14(2) 0.064(15) 0.098(12)
C35B 0.30(3) 0.18(2) 0.061(10) 0.089(13) 0.094(15) 0.21(2)
C17 0.118(7) 0.084(6) 0.052(5) 0.035(5) 0.041(5) 0.078(6)
C18 0.036(4) 0.020(3) 0.028(3) 0.006(3) 0.014(3) 0.004(3)
C19 0.037(4) 0.080(5) 0.048(4) 0.042(4) 0.007(3) 0.026(4)
C20 0.055(5) 0.059(5) 0.056(5) 0.022(4) 0.035(4) 0.032(4)
C21 0.034(4) 0.038(4) 0.054(5) 0.021(3) -0.007(3) 0.001(3)
N1S 0.069(5) 0.051(4) 0.073(5) 0.033(4) 0.033(4) 0.018(4)
C22 0.032(4) 0.052(5) 0.075(6) 0.021(4) 0.020(4) 0.020(4)
C2S 0.069(5) 0.041(4) 0.052(5) 0.022(4) 0.026(4) 0.019(4)
C23 0.052(5) 0.060(5) 0.149(9) 0.028(6) 0.071(6) 0.018(4)
C24 0.091(6) 0.056(5) 0.056(5) 0.010(4) 0.026(5) 0.037(5)
C25 0.088(7) 0.081(6) 0.142(9) 0.058(6) 0.081(7) 0.057(6)
C27 0.051(5) 0.074(6) 0.058(5) 0.015(4) 0.016(4) 0.038(4)

loop_
_atom_type_symbol
_atom_type_description
_atom_type_scat_dispersion_real
_atom_type_scat_dispersion_imag
_atom_type_scat_source
C C 0.0033 0.0016 'International Tables Vol C Tables 4.2.6.8 and 6.1.1.4'
H H 0.0000 0.0000 'International Tables Vol C Tables 4.2.6.8 and 6.1.1.4'
N N 0.0061 0.0033 'International Tables Vol C Tables 4.2.6.8 and 6.1.1.4'
O O 0.0106 0.0060 'International Tables Vol C Tables 4.2.6.8 and 6.1.1.4'
Fe Fe 0.3463 0.8444 'International Tables Vol C Tables 4.2.6.8 and 6.1.1.4'
Co Co 0.3494 0.9721 'International Tables Vol C Tables 4.2.6.8 and 6.1.1.4'

loop_
_geom_angle_atom_site_label_1
_geom_angle_atom_site_label_2
_geom_angle_atom_site_label_3
_geom_angle
_geom_angle_site_symmetry_1
_geom_angle_site_symmetry_3
O14 Fe2 O3 98.49(15) . .
O14 Fe2 O9 98.18(15) . .
O3 Fe2 O9 90.43(15) . .
O14 Fe2 O1 96.34(15) . .
O3 Fe2 O1 87.75(15) . .
O9 Fe2 O1 165.47(15) . .
O14 Fe2 O13 92.22(15) . .
O3 Fe2 O13 169.26(15) . .
O9 Fe2 O13 88.88(15) . .
O1 Fe2 O13 90.24(14) . .
O14 Fe2 O12 175.39(16) . .
O3 Fe2 O12 86.01(15) . .
O9 Fe2 O12 82.68(16) . .
O1 Fe2 O12 82.82(15) . .
O13 Fe2 O12 83.26(15) . .
O14 Co1 O11 94.64(14) . .
O14 Co1 O4 96.56(14) . .
O11 Co1 O4 88.29(15) . .
O14 Co1 O8 95.60(14) . .
O11 Co1 O8 169.57(15) . .
O4 Co1 O8 88.57(15) . .
O14 Co1 N1 171.54(16) . .
O11 Co1 N1 85.44(16) . .
O4 Co1 N1 91.90(16) . .
O8 Co1 N1 84.73(15) . .
O14 Co1 N2 95.06(15) . .
O11 Co1 N2 99.96(16) . .
O4 Co1 N2 165.16(16) . .
O8 Co1 N2 81.12(15) . .
N1 Co1 N2 76.61(16) . .
O14 Fe1 O10 103.07(15) . .
O14 Fe1 O5 96.29(15) . .
O10 Fe1 O5 89.55(15) . .
O14 Fe1 O2 89.50(15) . .
O10 Fe1 O2 91.20(15) . .
O5 Fe1 O2 173.83(15) . .
O14 Fe1 O6 102.82(16) . .
O10 Fe1 O6 153.99(16) . .
O5 Fe1 O6 90.07(16) . .
O2 Fe1 O6 86.57(15) . .
O14 Fe1 O7 163.62(15) . .
O10 Fe1 O7 92.45(15) . .
O5 Fe1 O7 88.92(15) . .
O2 Fe1 O7 84.93(15) . .
O6 Fe1 O7 61.53(15) . .
O14 Fe1 C4 133.84(18) . .
O10 Fe1 C4 122.90(18) . .
O5 Fe1 C4 88.57(17) . .
O2 Fe1 C4 85.87(17) . .
O6 Fe1 C4 31.09(16) . .
O7 Fe1 C4 30.46(16) . .
C7 O1 Fe2 130.4(4) . .
C13 O2 Fe1 126.7(3) . .
C9 O3 Fe2 135.4(4) . .
C9 O4 Co1 124.5(4) . .
C18 O5 Fe1 126.6(4) . .
C4 O6 Fe1 91.1(3) . .
C4 O7 Fe1 87.5(3) . .
C6 O8 Co1 132.3(4) . .
C6 O9 Fe2 126.5(4) . .
C7 O10 Fe1 126.7(3) . .
C18 O11 Co1 129.9(4) . .
C2 N2 C15 115.9(5) . .
C2 N2 Co1 113.8(3) . .
C15 N2 Co1 129.7(4) . .
C13 O13 Fe2 128.0(3) . .
Fe1 O14 Fe2 121.59(19) . .
Fe1 O14 Co1 120.98(18) . .
Fe2 O14 Co1 115.86(17) . .
C2 N1 C3 115.7(5) 2 .
C2 N1 Co1 116.0(3) 2 .
C3 N1 Co1 128.2(4) . .
C16A C1 C32B 133.6(13) . .
C16A C1 C32A 111.0(10) . .
C32B C1 C32A 38.6(12) . .
C16A C1 C9 112.9(6) . .
C32B C1 C9 112.0(13) . .
C32A C1 C9 112.1(8) . .
C16A C1 C29B 63.9(12) . .
C32B C1 C29B 112.3(15) . .
C32A C1 C29B 138.0(12) . .
C9 C1 C29B 107.4(10) . .
C16A C1 C16B 46.2(8) . .
C32B C1 C16B 112.2(14) . .
C32A C1 C16B 75.0(10) . .
C9 C1 C16B 102.6(8) . .
C29B C1 C16B 109.9(14) . .
C16A C1 C29A 108.0(9) . .
C32B C1 C29A 70.2(12) . .
C32A C1 C29A 107.2(10) . .
C9 C1 C29A 105.3(7) . .
C29B C1 C29A 47.2(11) . .
C16B C1 C29A 148.4(10) . .
N2 C2 N1 127.0(5) . 2
N2 C2 C2 117.1(6) . 2
N1 C2 C2 115.9(6) 2 2
N1 C3 C5 121.9(5) . .
O7 C4 O6 119.8(5) . .
O7 C4 C11 122.0(5) . .
O6 C4 C11 118.2(5) . .
O7 C4 Fe1 62.0(3) . .
O6 C4 Fe1 57.9(3) . .
C11 C4 Fe1 175.5(4) . .
C3 C5 C15 117.9(5) . 2
O8 C6 O9 126.3(5) . .
O8 C6 C12 116.3(5) . .
O9 C6 C12 117.5(5) . .
O1 C7 O10 125.8(5) . .
O1 C7 C8 118.5(5) . .
O10 C7 C8 115.7(5) . .
C21 C8 C19 111.7(5) . .
C21 C8 C7 111.2(5) . .
C19 C8 C7 110.8(5) . .
C21 C8 C22 109.6(5) . .
C19 C8 C22 108.3(5) . .
C7 C8 C22 104.9(5) . .
O4 C9 O3 126.3(5) . .
O4 C9 C1 117.1(5) . .
O3 C9 C1 116.6(5) . .
C25 C10 C17 109.5(6) . .
C25 C10 C24 110.3(6) . .
C17 C10 C24 109.5(6) . .
C25 C10 C18 107.3(5) . .
C17 C10 C18 111.8(5) . .
C24 C10 C18 108.5(5) . .
C28A C11 C28B 29(4) . .
C28A C11 C4 107.8(7) . .
C28B C11 C4 99(4) . .
C28A C11 C31A 140(3) . .
C28B C11 C31A 156(5) . .
C4 C11 C31A 104(2) . .
C28A C11 C26B 116.5(11) . .
C28B C11 C26B 96(5) . .
C4 C11 C26B 109.6(6) . .
C31A C11 C26B 73(3) . .
C28A C11 C31B 105.2(11) . .
C28B C11 C31B 133(4) . .
C4 C11 C31B 110.6(6) . .
C31A C11 C31B 39(3) . .
C26B C11 C31B 107.0(7) . .
C28A C11 C26A 80(3) . .
C28B C11 C26A 57(5) . .
C4 C11 C26A 110(2) . .
C31A C11 C26A 111(3) . .
C26B C11 C26A 39(3) . .
C31B C11 C26A 135(2) . .
C30B C12 C30A 34(2) . .
C30B C12 C35A 133.1(18) . .
C30A C12 C35A 110.2(13) . .
C30B C12 C6 111(2) . .
C30A C12 C6 113.0(14) . .
C35A C12 C6 112.7(7) . .
C30B C12 C33B 117(3) . .
C30A C12 C33B 135.0(18) . .
C35A C12 C33B 61.3(13) . .
C6 C12 C33B 110.3(11) . .
C30B C12 C35B 103.9(18) . .
C30A C12 C35B 70.5(13) . .
C35A C12 C35B 49.6(11) . .
C6 C12 C35B 103.6(10) . .
C33B C12 C35B 110.3(15) . .
C30B C12 C33A 72(2) . .
C30A C12 C33A 103.4(15) . .
C35A C12 C33A 110.9(12) . .
C6 C12 C33A 106.1(8) . .
C33B C12 C33A 52.3(12) . .
C35B C12 C33A 149.6(11) . .
O13 C13 O2 125.8(5) . .
O13 C13 C14 117.4(5) . .
O2 C13 C14 116.8(5) . .
N1S C1S C2S 178.7(8) . .
C23 C14 C13 111.0(5) . .
C23 C14 C20 110.7(6) . .
C13 C14 C20 110.2(5) . .
C23 C14 C27 110.2(6) . .
C13 C14 C27 106.1(5) . .
C20 C14 C27 108.4(5) . .
N2 C15 C5 121.6(5) . 2
O11 C18 O5 125.6(5) . .
O11 C18 C10 117.3(5) . .
O5 C18 C10 117.1(5) . .

loop_
_geom_bond_atom_site_label_1
_geom_bond_atom_site_label_2
_geom_bond_distance
_geom_bond_site_symmetry_2
Fe2 O14 1.843(3) .
Fe2 O3 2.007(4) .
Fe2 O9 2.018(4) .
Fe2 O1 2.052(4) .
Fe2 O13 2.063(3) .
Fe2 O12 2.127(4) .
Co1 O14 1.999(3) .
Co1 O11 2.053(4) .
Co1 O4 2.060(4) .
Co1 O8 2.086(4) .
Co1 N1 2.130(4) .
Co1 N2 2.188(4) .
Fe1 O14 1.837(3) .
Fe1 O10 1.972(4) .
Fe1 O5 2.008(4) .
Fe1 O2 2.074(4) .
Fe1 O6 2.086(4) .
Fe1 O7 2.177(4) .
Fe1 C4 2.464(6) .
O1 C7 1.245(6) .
O2 C13 1.264(6) .
O3 C9 1.259(6) .
O4 C9 1.254(6) .
O5 C18 1.265(6) .
O6 C4 1.272(6) .
O7 C4 1.250(6) .
O8 C6 1.251(6) .
O9 C6 1.257(6) .
O10 C7 1.273(6) .
O11 C18 1.246(7) .
N2 C2 1.328(6) .
N2 C15 1.343(6) .
O13 C13 1.263(6) .
N1 C2 1.338(6) 2
N1 C3 1.350(7) .
C1 C16A 1.512(11) .
C1 C32B 1.512(16) .
C1 C32A 1.529(12) .
C1 C9 1.533(8) .
C1 C29B 1.539(17) .
C1 C16B 1.542(16) .
C1 C29A 1.574(14) .
C2 N1 1.338(6) 2
C2 C2 1.488(10) 2
C3 C5 1.362(7) .
C4 C11 1.525(8) .
C5 C15 1.386(7) 2
C6 C12 1.529(8) .
C7 C8 1.533(8) .
C8 C21 1.518(8) .
C8 C19 1.525(8) .
C8 C22 1.542(8) .
C10 C25 1.512(9) .
C10 C17 1.512(9) .
C10 C24 1.525(9) .
C10 C18 1.542(8) .
C11 C28A 1.507(10) .
C11 C28B 1.51(2) .
C11 C31A 1.53(2) .
C11 C26B 1.527(10) .
C11 C31B 1.537(10) .
C11 C26A 1.54(2) .
C12 C30B 1.490(19) .
C12 C30A 1.508(15) .
C12 C35A 1.520(13) .
C12 C33B 1.531(18) .
C12 C35B 1.542(18) .
C12 C33A 1.559(14) .
C13 C14 1.540(7) .
C1S N1S 1.119(8) .
C1S C2S 1.456(9) .
C14 C23 1.515(9) .
C14 C20 1.542(9) .
C14 C27 1.544(9) .
C15 C5 1.386(7) 2
